data_1521132
loop_
_publ_author_name
'Ganguly, R.'
'Rajagopal, H.'
'Sequeira, A.'
'Yakhmi, J.V.'

_publ_section_title
;
 Structural features of La1.85 Sr0.15 Cu O4 as influenced by substitution
 of Zn: neutron diffraction studies
;
_journal_name_full 'Journal of Superconductivity'
_journal_page_first 163
_journal_page_last 170
_journal_volume 13
_journal_year 2000
_chemical_formula_sum 'Cu0.84 La1.84 O3.96 Sr0.15 Zn0.16'
_chemical_name_systematic '(La1.84 Sr0.15) (Cu0.84 Zn0.16) O3.96'
_space_group_IT_number 64
_symmetry_space_group_name_Hall '-B 2ab 2'
_symmetry_space_group_name_H-M 'B m a b'
_cell_angle_alpha 90
_cell_angle_beta 90
_cell_angle_gamma 90
_cell_formula_units_Z 4
_cell_length_a 5.389
_cell_length_b 5.417
_cell_length_c 13.238
_cell_volume 386.447
_citation_journal_id_ASTM JOUSEH
_cod_data_source_file Ganguly_JOUSEH_2000_1598.cif
_cod_data_source_block Cu0.84La1.84O3.96Sr0.15Zn0.16
_cod_original_cell_volume 386.4465
_cod_original_sg_symbol_Hall '-C 2ac 2 (-x,z,y)'
_cod_database_code 1521132

loop_
_symmetry_equiv_pos_as_xyz
x,y,z
-x+1/2,y+1/2,-z
x,-y,-z
-x+1/2,-y+1/2,z
-x,-y,-z
x-1/2,-y-1/2,z
-x,y,z
x-1/2,y-1/2,-z
x+1/2,y,z+1/2
-x+1,y+1/2,-z+1/2
x+1/2,-y,-z+1/2
-x+1,-y+1/2,z+1/2
-x+1/2,-y,-z+1/2
x,-y-1/2,z+1/2
-x+1/2,y,z+1/2
x,y-1/2,-z+1/2

loop_
_atom_site_label
_atom_site_type_symbol
_atom_site_fract_x
_atom_site_fract_y
_atom_site_fract_z
_atom_site_occupancy
_atom_site_U_iso_or_equiv
O2 O-2 0.25 0.25 0.0064 0.98 0.0
O1 O-2 0 -0.0269 0.1821 1 0.0
Cu1 Cu+2 0 0 0 0.84 0.0
Zn1 Zn+2 0 0 0 0.16 0.0
La1 La+3 0 0 0.3612 0.92 0.0
Sr1 Sr+2 0 0 0.3612 0.075 0.0
